data_2204091
loop_
_publ_author_name
'Villanueva, M\'onica'
'Urtiaga, M. Karmele'
'Mesa, Jos\'e L.'
'Arriortua, M. Isabel'

_publ_section_title
;
 Diazidobis(2,2'-dipyridylamine)nickel(II) monohydrate
;
_journal_issue 8
_journal_name_full 'Acta Crystallographica Section E'
_journal_page_first m1175
_journal_page_last m1177
_journal_paper_doi 10.1107/S1600536804017532
_journal_volume 60
_journal_year 2004
_chemical_formula_iupac '[Ni (N3)2 (C10 H9 N3)2] , H2 O'
_chemical_formula_moiety 'C20 H18 N12 Ni , H2 O'
_chemical_formula_sum 'C20 H20 N12 Ni O'
_chemical_formula_weight 503.17
_space_group_IT_number 2
_symmetry_cell_setting triclinic
_symmetry_space_group_name_Hall '-P 1'
_symmetry_space_group_name_H-M 'P -1'
_audit_creation_method 'WinGX routine CIF_UPDATE'
_cell_angle_alpha 79.36(2)
_cell_angle_beta 84.17(2)
_cell_angle_gamma 69.78(2)
_cell_formula_units_Z 2
_cell_length_a 7.651(3)
_cell_length_b 9.268(2)
_cell_length_c 16.721(4)
_cell_measurement_reflns_used 25
_cell_measurement_temperature 293(2)
_cell_measurement_theta_max 13.3
_cell_measurement_theta_min 8.1
_cell_volume 1092.6(6)
_computing_cell_refinement 'CAD-4 EXPRESS'
_computing_data_collection 'CAD-4 EXPRESS (Enraf-Nonius, 1994)'
_computing_data_reduction 'XCAD4 (Harms & Wocadlo, 1995)'
_computing_molecular_graphics 'ORTEP-3 for Windows (Farrugia, 1997) and PLATON (Spek, 2003)'
_computing_publication_material 'WinGX (Farrugia, 1999)'
_computing_structure_refinement 'SHELXL97 (Sheldrick, 1997)'
_computing_structure_solution 'SHELXS97 (Sheldrick, 1997)'
_diffrn_ambient_temperature 293(2)
_diffrn_measured_fraction_theta_full 1.00
_diffrn_measured_fraction_theta_max 1.00
_diffrn_measurement_device_type 'Enraf-Nonius CAD-4'
_diffrn_measurement_method \w/2\q
_diffrn_radiation_monochromator graphite
_diffrn_radiation_source 'fine-focus sealed tube'
_diffrn_radiation_type MoK\a
_diffrn_radiation_wavelength 0.7107
_diffrn_reflns_av_R_equivalents 0.017
_diffrn_reflns_limit_h_max 10
_diffrn_reflns_limit_h_min -2
_diffrn_reflns_limit_k_max 13
_diffrn_reflns_limit_k_min -12
_diffrn_reflns_limit_l_max 23
_diffrn_reflns_limit_l_min -23
_diffrn_reflns_number 7053
_diffrn_reflns_theta_full 30.0
_diffrn_reflns_theta_max 30.0
_diffrn_reflns_theta_min 1.2
_diffrn_standards_decay_% 1.8
_diffrn_standards_interval_count 100
_diffrn_standards_number 2
_exptl_absorpt_coefficient_mu 0.93
_exptl_absorpt_correction_T_max 0.914
_exptl_absorpt_correction_T_min 0.863
_exptl_absorpt_correction_type psi-scan
_exptl_absorpt_process_details '(North et al., 1968)'
_exptl_crystal_colour green
_exptl_crystal_density_diffrn 1.530
_exptl_crystal_density_meas 1.55
_exptl_crystal_density_method 'flotation in CH~2~Cl~2~/CCl~4~'
_exptl_crystal_description prism
_exptl_crystal_F_000 520
_exptl_crystal_size_max 0.16
_exptl_crystal_size_mid 0.14
_exptl_crystal_size_min 0.10
_refine_diff_density_max 0.44
_refine_diff_density_min -0.27
_refine_ls_extinction_method none
_refine_ls_goodness_of_fit_ref 1.01
_refine_ls_hydrogen_treatment refxyz
_refine_ls_matrix_type full
_refine_ls_number_parameters 368
_refine_ls_number_reflns 6337
_refine_ls_number_restraints 0
_refine_ls_restrained_S_all 1.01
_refine_ls_R_factor_all 0.058
_refine_ls_R_factor_gt 0.035
_refine_ls_shift/su_max 0.027
_refine_ls_shift/su_mean 0.002
_refine_ls_structure_factor_coef Fsqd
_refine_ls_weighting_details 'calc w = 1/[\s^2^(Fo^2^)+(0.0449P)^2^+0.159P] where P=(Fo^2^+2Fc^2^)/3'
_refine_ls_weighting_scheme calc
_refine_ls_wR_factor_ref 0.093
_reflns_number_gt 4806
_reflns_number_total 6337
_reflns_threshold_expression I>2\s(I)
_cod_data_source_file tk6177.cif
_cod_data_source_block I
_cod_depositor_comments
;
The following automatic conversions were performed:
'_symmetry_cell_setting' value 'Triclinic' changed to 'triclinic'
according to '/home/saulius/struct/CIF-dictionaries/cif_core.dic'
dictionary named 'cif_core.dic' version 2.4.1 from
2010-06-29.

'_exptl_absorpt_correction_type' value 'psi scan' changed to
'psi-scan' according to
'/home/saulius/struct/CIF-dictionaries/cif_core.dic' dictionary named
'cif_core.dic' version 2.4.1 from 2010-06-29.

Automatic conversion script
Id: cif_fix_enum 1527 2010-12-29 10:47:43Z saulius 

The following automatic conversions were performed:

'_symmetry_cell_setting' value 'Triclinic' changed to 'triclinic'
according to /home/saulius/struct/CIF-dictionaries/cif_core.dic
dictionary named 'cif_core.dic' version 2.4.1 from
2010-06-29.

'_exptl_absorpt_correction_type' value 'psi scan'
changed to 'psi-scan' according to
/home/saulius/struct/CIF-dictionaries/cif_core.dic dictionary named
'cif_core.dic' version 2.4.1 from 2010-06-29.

Automatic conversion script
Id: cif_fix_values 1715 2011-07-08 13:25:40Z adriana 
;
_cod_database_code 2204091
_cod_database_fobs_code 2204091

loop_
_symmetry_equiv_pos_as_xyz
'x, y, z'
'-x, -y, -z'

loop_
_atom_site_label
_atom_site_fract_x
_atom_site_fract_y
_atom_site_fract_z
_atom_site_U_iso_or_equiv
_atom_site_adp_type
_atom_site_calc_flag
_atom_site_occupancy
_atom_site_type_symbol
Ni 0.24073(3) 0.01951(3) 0.218654(14) 0.02420(7) Uani d 1 Ni
N1 0.0115(2) 0.21927(16) 0.18253(9) 0.0263(3) Uani d 1 N
C1 0.0157(3) 0.3610(2) 0.18989(12) 0.0323(4) Uani d 1 C
C2 -0.1387(3) 0.4925(2) 0.18445(14) 0.0401(5) Uani d 1 C
C3 -0.3073(3) 0.4814(2) 0.16894(14) 0.0423(5) Uani d 1 C
C4 -0.3140(3) 0.3413(2) 0.15684(13) 0.0355(4) Uani d 1 C
C5 -0.1500(2) 0.2107(2) 0.16381(10) 0.0263(3) Uani d 1 C
N2 -0.1612(2) 0.07085(18) 0.15105(10) 0.0291(3) Uani d 1 N
C6 -0.0220(2) -0.04832(19) 0.11913(10) 0.0256(3) Uani d 1 C
C7 -0.0756(3) -0.1441(2) 0.07825(12) 0.0335(4) Uani d 1 C
C8 0.0607(3) -0.2610(2) 0.04525(13) 0.0389(4) Uani d 1 C
C9 0.2472(3) -0.2777(2) 0.05097(13) 0.0387(4) Uani d 1 C
C10 0.2879(3) -0.1801(2) 0.09231(12) 0.0314(4) Uani d 1 C
N3 0.1571(2) -0.06956(17) 0.12933(9) 0.0266(3) Uani d 1 N
N4 0.0725(2) -0.06934(17) 0.30895(9) 0.0287(3) Uani d 1 N
C11 0.0479(3) -0.2045(2) 0.30322(13) 0.0356(4) Uani d 1 C
C12 -0.0864(3) -0.2550(3) 0.34811(14) 0.0429(5) Uani d 1 C
C13 -0.1990(3) -0.1662(3) 0.40297(15) 0.0461(5) Uani d 1 C
C14 -0.1705(3) -0.0331(3) 0.41352(13) 0.0400(4) Uani d 1 C
C15 -0.0322(2) 0.0127(2) 0.36528(11) 0.0291(3) Uani d 1 C
N5 -0.0093(2) 0.1493(2) 0.37651(11) 0.0347(4) Uani d 1 N
C16 0.1469(3) 0.1937(2) 0.36211(11) 0.0289(3) Uani d 1 C
C17 0.1495(3) 0.3164(2) 0.39954(13) 0.0393(4) Uani d 1 C
C18 0.3033(4) 0.3620(3) 0.38744(15) 0.0475(5) Uani d 1 C
C19 0.4542(3) 0.2827(3) 0.34049(14) 0.0455(5) Uani d 1 C
C20 0.4411(3) 0.1660(3) 0.30533(13) 0.0368(4) Uani d 1 C
N6 0.2868(2) 0.12345(18) 0.31266(9) 0.0293(3) Uani d 1 N
N7 0.4272(2) 0.1000(2) 0.13560(10) 0.0347(3) Uani d 1 N
N8 0.3690(2) 0.2002(2) 0.07918(10) 0.0347(4) Uani d 1 N
N9 0.3158(3) 0.2993(3) 0.02485(14) 0.0630(6) Uani d 1 N
N10 0.4696(2) -0.1864(2) 0.25251(11) 0.0393(4) Uani d 1 N
N11 0.4859(2) -0.26714(18) 0.31589(11) 0.0332(3) Uani d 1 N
N12 0.5071(3) -0.3501(3) 0.37853(13) 0.0550(5) Uani d 1 N
O1 0.7247(3) 0.3539(2) 0.47326(12) 0.0569(5) Uani d 1 O
H10 0.408(4) -0.185(3) 0.0982(15) 0.0478(16) Uiso d 1 H
H1 0.132(4) 0.363(3) 0.2040(15) 0.0478(16) Uiso d 1 H
H11 0.129(4) -0.260(3) 0.2637(16) 0.0478(16) Uiso d 1 H
H9 0.341(4) -0.354(3) 0.0263(15) 0.0478(16) Uiso d 1 H
H8 0.024(3) -0.321(3) 0.0202(15) 0.0478(16) Uiso d 1 H
H31 -0.088(4) 0.198(3) 0.4082(16) 0.0478(16) Uiso d 1 H
H13 -0.290(4) -0.193(3) 0.4328(16) 0.0478(16) Uiso d 1 H
H4 -0.422(4) 0.337(3) 0.1438(16) 0.0478(16) Uiso d 1 H
H7 -0.201(4) -0.120(3) 0.0728(15) 0.0478(16) Uiso d 1 H
H2 -0.128(3) 0.582(3) 0.1917(15) 0.0478(16) Uiso d 1 H
H40 0.669(4) 0.421(3) 0.4452(18) 0.0478(16) Uiso d 1 H
H17 0.051(4) 0.362(3) 0.4326(16) 0.0478(16) Uiso d 1 H
H20 0.545(4) 0.109(3) 0.2736(16) 0.0478(16) Uiso d 1 H
H14 -0.242(4) 0.023(3) 0.4533(16) 0.0478(16) Uiso d 1 H
H41 0.674(4) 0.333(3) 0.5130(18) 0.0478(16) Uiso d 1 H
H12 -0.098(4) -0.344(3) 0.3397(16) 0.0478(16) Uiso d 1 H
H19 0.558(4) 0.306(3) 0.3349(15) 0.0478(16) Uiso d 1 H
H18 0.303(4) 0.438(3) 0.4133(15) 0.0478(16) Uiso d 1 H
H3 -0.415(4) 0.561(3) 0.1683(15) 0.0478(16) Uiso d 1 H
H21 -0.259(4) 0.074(3) 0.1470(16) 0.0478(16) Uiso d 1 H

loop_
_atom_site_aniso_label
_atom_site_aniso_U_11
_atom_site_aniso_U_22
_atom_site_aniso_U_33
_atom_site_aniso_U_12
_atom_site_aniso_U_13
_atom_site_aniso_U_23
Ni 0.02045(11) 0.02345(11) 0.02846(12) -0.00581(8) -0.00136(8) -0.00637(8)
N1 0.0240(7) 0.0230(7) 0.0310(7) -0.0070(5) -0.0009(6) -0.0040(6)
C1 0.0366(10) 0.0269(8) 0.0352(9) -0.0134(7) -0.0032(8) -0.0028(7)
C2 0.0501(12) 0.0223(9) 0.0454(11) -0.0095(8) -0.0054(9) -0.0028(8)
C3 0.0382(11) 0.0276(9) 0.0499(12) 0.0035(8) -0.0048(9) -0.0051(8)
C4 0.0246(9) 0.0320(9) 0.0445(11) -0.0016(7) -0.0040(8) -0.0066(8)
C5 0.0231(8) 0.0258(8) 0.0274(8) -0.0056(6) 0.0000(6) -0.0037(6)
N2 0.0183(7) 0.0290(7) 0.0410(9) -0.0071(6) -0.0011(6) -0.0093(6)
C6 0.0243(8) 0.0243(8) 0.0275(8) -0.0075(6) -0.0015(6) -0.0032(6)
C7 0.0332(10) 0.0348(9) 0.0376(10) -0.0163(8) -0.0053(8) -0.0065(8)
C8 0.0499(12) 0.0352(10) 0.0375(10) -0.0170(9) -0.0040(9) -0.0136(8)
C9 0.0410(11) 0.0349(10) 0.0377(10) -0.0048(8) 0.0006(8) -0.0163(8)
C10 0.0256(9) 0.0317(9) 0.0336(9) -0.0031(7) 0.0004(7) -0.0100(7)
N3 0.0233(7) 0.0254(7) 0.0295(7) -0.0050(5) -0.0020(6) -0.0067(6)
N4 0.0292(7) 0.0257(7) 0.0313(8) -0.0096(6) -0.0008(6) -0.0039(6)
C11 0.0401(11) 0.0278(9) 0.0392(10) -0.0118(8) -0.0041(8) -0.0036(8)
C12 0.0492(12) 0.0362(11) 0.0476(12) -0.0233(10) -0.0076(10) 0.0032(9)
C13 0.0432(12) 0.0551(14) 0.0452(12) -0.0290(11) -0.0018(10) 0.0040(10)
C14 0.0355(10) 0.0484(12) 0.0367(10) -0.0172(9) 0.0044(8) -0.0051(9)
C15 0.0256(8) 0.0317(9) 0.0292(8) -0.0092(7) -0.0028(7) -0.0029(7)
N5 0.0327(8) 0.0352(8) 0.0384(9) -0.0115(7) 0.0073(7) -0.0156(7)
C16 0.0295(9) 0.0284(8) 0.0283(8) -0.0084(7) -0.0039(7) -0.0048(7)
C17 0.0455(12) 0.0376(10) 0.0377(10) -0.0127(9) -0.0004(9) -0.0158(8)
C18 0.0596(14) 0.0463(12) 0.0487(13) -0.0268(11) -0.0069(11) -0.0170(10)
C19 0.0436(12) 0.0590(14) 0.0470(12) -0.0299(11) -0.0038(10) -0.0148(10)
C20 0.0299(9) 0.0490(12) 0.0361(10) -0.0166(9) -0.0015(8) -0.0118(9)
N6 0.0275(7) 0.0312(8) 0.0308(8) -0.0099(6) -0.0031(6) -0.0074(6)
N7 0.0249(7) 0.0425(9) 0.0379(9) -0.0141(7) -0.0001(6) -0.0046(7)
N8 0.0252(7) 0.0489(10) 0.0350(8) -0.0185(7) 0.0023(6) -0.0090(7)
N9 0.0489(12) 0.0820(16) 0.0492(12) -0.0232(11) -0.0074(10) 0.0169(11)
N10 0.0324(9) 0.0348(9) 0.0404(9) 0.0030(7) -0.0045(7) -0.0072(7)
N11 0.0253(7) 0.0307(8) 0.0434(9) -0.0076(6) -0.0050(6) -0.0073(7)
N12 0.0509(12) 0.0536(12) 0.0549(12) -0.0208(10) -0.0063(10) 0.0135(10)
O1 0.0492(11) 0.0580(12) 0.0482(11) 0.0031(8) 0.0045(8) -0.0156(9)

loop_
_atom_type_symbol
_atom_type_description
_atom_type_scat_dispersion_real
_atom_type_scat_dispersion_imag
_atom_type_scat_source
C C 0.0033 0.0016 'International Tables Vol C Tables 4.2.6.8 and 6.1.1.4'
H H 0 0 'International Tables Vol C Tables 4.2.6.8 and 6.1.1.4'
N N 0.0061 0.0033 'International Tables Vol C Tables 4.2.6.8 and 6.1.1.4'
O O 0.0106 0.006 'International Tables Vol C Tables 4.2.6.8 and 6.1.1.4'
Ni Ni 0.3393 1.1124 'International Tables Vol C Tables 4.2.6.8 and 6.1.1.4'

loop_
_geom_angle_atom_site_label_1
_geom_angle_atom_site_label_2
_geom_angle_atom_site_label_3
_geom_angle
_geom_angle_publ_flag
N1 Ni N4 91.09(6) yes
N1 Ni N6 90.19(6) yes
N3 Ni N4 91.41(6) yes
N3 Ni N6 172.30(6) yes
N7 Ni N10 87.43(7) yes
Ni N7 N8 120.13(13) yes
Ni N10 N11 125.79(14) yes
N7 N8 N9 178.2(2) yes
N10 N11 N12 178.1(2) yes
N3 Ni N7 91.91(7) ?
N3 Ni N1 83.79(6) ?
N1 Ni N7 92.84(7) ?
N6 Ni N7 93.19(7) ?
N6 Ni N4 83.89(6) ?
N7 Ni N4 175.11(6) ?
N3 Ni N10 94.27(7) ?
N1 Ni N10 178.05(6) ?
N6 Ni N10 91.72(7) ?
N4 Ni N10 88.73(7) ?
C5 N1 C1 117.61(15) ?
C5 N1 Ni 122.26(12) ?
C1 N1 Ni 119.38(12) ?
N1 C1 C2 123.40(19) ?
N1 C1 H1 115.8(15) ?
C2 C1 H1 120.5(15) ?
C1 C2 C3 118.60(19) ?
C1 C2 H2 119.4(17) ?
C3 C2 H2 122.0(16) ?
C4 C3 C2 119.32(19) ?
C4 C3 H3 117.6(16) ?
C2 C3 H3 123.0(16) ?
C3 C4 C5 118.97(19) ?
C3 C4 H4 118.4(16) ?
C5 C4 H4 122.6(16) ?
N1 C5 N2 120.49(15) ?
N1 C5 C4 121.93(17) ?
N2 C5 C4 117.58(16) ?
C5 N2 C6 127.22(15) ?
C5 N2 H21 113(2) ?
C6 N2 H21 116(2) ?
N3 C6 N2 119.60(15) ?
N3 C6 C7 122.33(16) ?
N2 C6 C7 118.06(16) ?
C8 C7 C6 118.71(18) ?
C8 C7 H7 124.4(16) ?
C6 C7 H7 116.7(16) ?
C7 C8 C9 119.36(19) ?
C7 C8 H8 117.4(16) ?
C9 C8 H8 123.2(16) ?
C10 C9 C8 118.27(18) ?
C10 C9 H9 121.7(16) ?
C8 C9 H9 120.0(15) ?
N3 C10 C9 123.63(18) ?
N3 C10 H10 113.7(16) ?
C9 C10 H10 122.6(16) ?
C6 N3 C10 117.42(16) ?
C6 N3 Ni 122.70(12) ?
C10 N3 Ni 118.29(12) ?
C15 N4 C11 117.53(17) ?
C15 N4 Ni 122.78(12) ?
C11 N4 Ni 119.01(13) ?
N4 C11 C12 123.1(2) ?
N4 C11 H11 113.7(15) ?
C12 C11 H11 123.1(15) ?
C11 C12 C13 118.8(2) ?
C11 C12 H12 118.2(17) ?
C13 C12 H12 123.0(17) ?
C14 C13 C12 119.4(2) ?
C14 C13 H13 118.7(16) ?
C12 C13 H13 121.9(16) ?
C13 C14 C15 118.9(2) ?
C13 C14 H14 118.9(16) ?
C15 C14 H14 122.2(16) ?
N4 C15 N5 120.54(16) ?
N4 C15 C14 122.04(18) ?
N5 C15 C14 117.40(18) ?
C16 N5 C15 129.33(16) ?
C16 N5 H31 113.9(18) ?
C15 N5 H31 114.1(18) ?
N6 C16 N5 120.41(16) ?
N6 C16 C17 122.29(18) ?
N5 C16 C17 117.29(18) ?
C18 C17 C16 118.8(2) ?
C18 C17 H17 121.6(16) ?
C16 C17 H17 119.5(16) ?
C17 C18 C19 119.1(2) ?
C17 C18 H18 117.2(17) ?
C19 C18 H18 123.5(17) ?
C20 C19 C18 118.8(2) ?
C20 C19 H19 120.7(17) ?
C18 C19 H19 120.5(17) ?
N6 C20 C19 123.4(2) ?
N6 C20 H20 116.7(15) ?
C19 C20 H20 119.9(15) ?
C16 N6 C20 117.25(16) ?
C16 N6 Ni 121.38(12) ?
C20 N6 Ni 117.58(13) ?
H40 O1 H41 115(3) ?

loop_
_geom_bond_atom_site_label_1
_geom_bond_atom_site_label_2
_geom_bond_distance
_geom_bond_publ_flag
Ni N1 2.1040(16) yes
Ni N3 2.0822(15) yes
Ni N4 2.1198(16) yes
Ni N6 2.1047(16) yes
Ni N7 2.1147(17) yes
Ni N10 2.1266(18) yes
N1 C5 1.336(2) ?
N1 C1 1.353(2) ?
C1 C2 1.369(3) ?
C1 H1 0.95(3) ?
C2 C3 1.383(3) ?
C2 H2 0.89(2) ?
C3 C4 1.369(3) ?
C3 H3 0.90(3) ?
C4 C5 1.407(2) ?
C4 H4 0.89(3) ?
C5 N2 1.384(2) ?
N2 C6 1.389(2) ?
N2 H21 0.75(3) ?
C6 N3 1.340(2) ?
C6 C7 1.398(2) ?
C7 C8 1.375(3) ?
C7 H7 0.92(3) ?
C8 C9 1.393(3) ?
C8 H8 0.88(3) ?
C9 C10 1.365(3) ?
C9 H9 0.94(3) ?
C10 N3 1.354(2) ?
C10 H10 0.92(3) ?
N4 C15 1.341(2) ?
N4 C11 1.351(2) ?
C11 C12 1.373(3) ?
C11 H11 0.95(3) ?
C12 C13 1.375(4) ?
C12 H12 0.90(3) ?
C13 C14 1.369(3) ?
C13 H13 0.90(3) ?
C14 C15 1.400(3) ?
C14 H14 0.93(3) ?
C15 N5 1.384(2) ?
N5 C16 1.378(2) ?
N5 H31 0.83(3) ?
C16 N6 1.338(2) ?
C16 C17 1.403(3) ?
C17 C18 1.366(3) ?
C17 H17 0.91(3) ?
C18 C19 1.390(4) ?
C18 H18 0.89(3) ?
C19 C20 1.359(3) ?
C19 H19 0.88(3) ?
C20 N6 1.356(2) ?
C20 H20 0.96(3) ?
N7 N8 1.195(2) ?
N8 N9 1.159(3) ?
N10 N11 1.169(2) ?
N11 N12 1.169(3) ?
O1 H40 0.73(3) ?
O1 H41 0.76(3) ?

loop_
_geom_hbond_atom_site_label_D
_geom_hbond_atom_site_label_H
_geom_hbond_atom_site_label_A
_geom_hbond_site_symmetry_A
_geom_hbond_distance_DH
_geom_hbond_distance_HA
_geom_hbond_distance_DA
_geom_hbond_angle_DHA
_geom_hbond_publ_flag
N2 H21 N7 1_455 0.76(3) 2.34(3) 3.100(3) 177(3) yes
N5 H31 O1 1_455 0.84(3) 2.02(3) 2.852(3) 169(2) yes
O1 H40 N12 1_565 0.76(5) 2.18(5) 2.928(4) 168(5) yes
O1 H41 N12 2_656 0.75(4) 2.17(4) 2.900(4) 163(4) yes
